data_7160215
loop_
_publ_author_name
'Cheruthu, Nusaiba Madappuram'
'Hashim, P. K.'
'Sahu, Saugata'
'Takahashi, Kiyonori'
'Nakamura, Takayoshi'
'Mitomo, Hideyuki'
'Ijiro, Kuniharu'
'Tamaoki, Nobuyuki'

_publ_section_title
;
 Azophotoswitches containing thiazole, isothiazole, thiadiazole, and
 isothiadiazole
;
_journal_name_full 'Organic &amp; Biomolecular Chemistry'
_journal_paper_doi 10.1039/D4OB01573H
_journal_year 2024
_chemical_formula_moiety 'C8 H6 N4 S'
_chemical_formula_sum 'C8 H6 N4 S'
_chemical_formula_weight 190.23
_space_group_crystal_system orthorhombic
_space_group_IT_number 19
_space_group_name_Hall 'P 2ac 2ab'
_space_group_name_H-M_alt 'P 21 21 21'
_atom_sites_solution_hydrogens geom
_atom_sites_solution_primary dual
_audit_creation_date 2024-03-07
_audit_creation_method
;
Olex2 1.5-ac5-023
(compiled 2022.04.12 svn.rca3783a0 for Rigaku Oxford Diffraction, GUI svn.r6498)
;
_audit_update_record
;
2024-07-16 deposited with the CCDC.	2024-11-06 downloaded from the CCDC.
;
_cell_angle_alpha 90
_cell_angle_beta 90
_cell_angle_gamma 90
_cell_formula_units_Z 4
_cell_length_a 4.6262(2)
_cell_length_b 10.7086(4)
_cell_length_c 17.0055(7)
_cell_measurement_reflns_used 6979
_cell_measurement_temperature 199.90(14)
_cell_measurement_theta_max 30.6840
_cell_measurement_theta_min 2.2600
_cell_volume 842.45(6)
_computing_cell_refinement 'CrysAlisPro 1.171.42.67a (Rigaku OD, 2022)'
_computing_data_collection 'CrysAlisPro 1.171.42.67a (Rigaku OD, 2022)'
_computing_data_reduction 'CrysAlisPro 1.171.42.67a (Rigaku OD, 2022)'
_computing_molecular_graphics 'Olex2 1.5-ac5-023 (Dolomanov et al., 2009)'
_computing_publication_material 'Olex2 1.5-ac5-023 (Dolomanov et al., 2009)'
_computing_structure_refinement 'SHELXL 2018/3 (Sheldrick, 2015)'
_computing_structure_solution 'SHELXT  (Sheldrick, 2015)'
_diffrn_ambient_environment N~2~
_diffrn_ambient_temperature 199.90(14)
_diffrn_detector 'Hybrid Pixel Array Detector'
_diffrn_detector_area_resol_mean 10.0000
_diffrn_detector_type HyPix
_diffrn_measured_fraction_theta_full 1.000
_diffrn_measured_fraction_theta_max 0.880
_diffrn_measurement_details
;
List of Runs (angles in degrees, time in seconds):

  # Type    Start    End  Width  t~exp~   \w     \q     \k     \f   Frames
#--------------------------------------------------------------------------
  1  \w    -18.00  38.00   0.50    1.79    --    5.68 -99.00 -60.00  112
  2  \w    -18.00  38.00   0.50    1.79    --    5.68 -99.00   0.00  112
  3  \w    -67.00  -8.00   0.50    1.79    --    5.68 -37.00  90.00  118
  4  \w     -7.00  78.00   0.50    1.79    --    5.68  40.00  68.00  170
  5  \w    -22.00  40.00   0.50    1.79    --    5.68  89.00-168.00  124
;
_diffrn_measurement_device 'four-circle diffractometer'
_diffrn_measurement_device_type 'XtaLAB Synergy R, HyPix'
_diffrn_measurement_method '\w scans'
_diffrn_orient_matrix_type 'CrysAlisPro convention (1999,Acta A55,543-557)'
_diffrn_orient_matrix_UB_11 0.0768119000
_diffrn_orient_matrix_UB_12 -0.0412923000
_diffrn_orient_matrix_UB_13 0.0250480000
_diffrn_orient_matrix_UB_21 -0.0115930000
_diffrn_orient_matrix_UB_22 0.0436876000
_diffrn_orient_matrix_UB_23 0.0311885000
_diffrn_orient_matrix_UB_31 -0.1321504000
_diffrn_orient_matrix_UB_32 -0.0278476000
_diffrn_orient_matrix_UB_33 0.0118136000
_diffrn_radiation_monochromator mirror
_diffrn_radiation_probe x-ray
_diffrn_radiation_type 'Mo K\a'
_diffrn_radiation_wavelength 0.71073
_diffrn_reflns_av_R_equivalents 0.0378
_diffrn_reflns_av_unetI/netI 0.0322
_diffrn_reflns_Laue_measured_fraction_full 1.000
_diffrn_reflns_Laue_measured_fraction_max 0.880
_diffrn_reflns_limit_h_max 5
_diffrn_reflns_limit_h_min -5
_diffrn_reflns_limit_k_max 14
_diffrn_reflns_limit_k_min -15
_diffrn_reflns_limit_l_max 24
_diffrn_reflns_limit_l_min -21
_diffrn_reflns_number 9703
_diffrn_reflns_point_group_measured_fraction_full 1.000
_diffrn_reflns_point_group_measured_fraction_max 0.845
_diffrn_reflns_theta_full 25.242
_diffrn_reflns_theta_max 30.786
_diffrn_reflns_theta_min 2.248
_diffrn_source 'micro-focus sealed X-ray tube'
_diffrn_source_type 'Mova (Mo) X-ray Source'
_exptl_absorpt_coefficient_mu 0.335
_exptl_absorpt_correction_T_max 1.00000
_exptl_absorpt_correction_T_min 0.39162
_exptl_absorpt_correction_type multi-scan
_exptl_absorpt_process_details
;
CrysAlisPro 1.171.42.67a (Rigaku Oxford Diffraction, 2022)
Empirical absorption correction using spherical harmonics,
implemented in SCALE3 ABSPACK scaling algorithm.
;
_exptl_crystal_colour orange
_exptl_crystal_colour_primary orange
_exptl_crystal_density_diffrn 1.500
_exptl_crystal_description block
_exptl_crystal_F_000 392
_exptl_crystal_size_max 0.47
_exptl_crystal_size_mid 0.08
_exptl_crystal_size_min 0.08
_refine_diff_density_max 0.281
_refine_diff_density_min -0.159
_refine_diff_density_rms 0.042
_refine_ls_abs_structure_details
;
 Flack x determined using 708 quotients [(I+)-(I-)]/[(I+)+(I-)]
 (Parsons, Flack and Wagner, Acta Cryst. B69 (2013) 249-259).
;
_refine_ls_abs_structure_Flack 0.03(4)
_refine_ls_extinction_method none
_refine_ls_goodness_of_fit_ref 1.047
_refine_ls_hydrogen_treatment constr
_refine_ls_matrix_type full
_refine_ls_number_parameters 118
_refine_ls_number_reflns 2235
_refine_ls_number_restraints 0
_refine_ls_restrained_S_all 1.047
_refine_ls_R_factor_all 0.0357
_refine_ls_R_factor_gt 0.0291
_refine_ls_shift/su_max 0.001
_refine_ls_shift/su_mean 0.000
_refine_ls_structure_factor_coef Fsqd
_refine_ls_weighting_details 'w=1/[\s^2^(Fo^2^)+(0.0392P)^2^+0.0205P] where P=(Fo^2^+2Fc^2^)/3'
_refine_ls_weighting_scheme calc
_refine_ls_wR_factor_gt 0.0682
_refine_ls_wR_factor_ref 0.0705
_reflns_Friedel_coverage 0.623
_reflns_Friedel_fraction_full 1.000
_reflns_Friedel_fraction_max 0.794
_reflns_number_gt 1988
_reflns_number_total 2235
_reflns_threshold_expression 'I > 2\s(I)'
_cod_data_source_file d4ob01573h2.cif
_cod_data_source_block exp_2755_auto
_cod_database_code 7160215
_shelx_shelxl_version_number 2018/3
_chemical_oxdiff_formula C8H6N4S
_chemical_oxdiff_usercomment 200K
_shelx_space_group_comment
;
The symmetry employed for this shelxl refinement is uniquely defined
by the following loop, which should always be used as a source of
symmetry information in preference to the above space-group names.
They are only intended as comments.
;
_olex2_refinement_description
;
1. Fixed Uiso
 At 1.2 times of:
  All C(H) groups
2.a Aromatic/amide H refined with riding coordinates:
 C2(H2), C6(H6), C5(H5), C3(H3), C12(H12), C4(H4)
;
_olex2_submission_special_instructions 'No special instructions were received'
_oxdiff_exptl_absorpt_empirical_details
;
Empirical correction (ABSPACK) includes:
- Absorption correction using spherical harmonics
- Frame scaling
;
_oxdiff_exptl_absorpt_empirical_full_max 1.923
_oxdiff_exptl_absorpt_empirical_full_min 0.413

loop_
_space_group_symop_operation_xyz
'x, y, z'
'-x+1/2, -y, z+1/2'
'-x, y+1/2, -z+1/2'
'x+1/2, -y+1/2, -z'

loop_
_atom_site_label
_atom_site_type_symbol
_atom_site_fract_x
_atom_site_fract_y
_atom_site_fract_z
_atom_site_U_iso_or_equiv
_atom_site_adp_type
_atom_site_occupancy
_atom_site_site_symmetry_order
_atom_site_calc_flag
_atom_site_refinement_flags_posn
_atom_site_refinement_flags_adp
_atom_site_refinement_flags_occupancy
_atom_site_disorder_assembly
_atom_site_disorder_group
S13 S 0.11911(10) 0.77037(4) 0.69642(3) 0.03097(14) Uani 1 1 d . . . . .
N8 N 0.3923(3) 0.54409(13) 0.66467(9) 0.0261(3) Uani 1 1 d . . . . .
N7 N 0.5055(3) 0.60844(14) 0.61096(9) 0.0251(3) Uani 1 1 d . . . . .
N10 N 0.0512(4) 0.55919(15) 0.76587(10) 0.0342(4) Uani 1 1 d . . . . .
N11 N -0.1333(4) 0.64169(15) 0.80325(10) 0.0370(4) Uani 1 1 d . . . . .
C1 C 0.7102(4) 0.54319(16) 0.56427(11) 0.0242(4) Uani 1 1 d . . . . .
C2 C 0.8035(4) 0.42152(16) 0.57865(11) 0.0274(4) Uani 1 1 d . . . . .
H2 H 0.726175 0.375350 0.621455 0.033 Uiso 1 1 calc R U . . .
C9 C 0.1945(4) 0.61348(15) 0.70959(10) 0.0253(4) Uani 1 1 d . . . . .
C6 C 0.8196(4) 0.60993(16) 0.50067(11) 0.0292(4) Uani 1 1 d . . . . .
H6 H 0.755822 0.692816 0.490921 0.035 Uiso 1 1 calc R U . . .
C5 C 1.0220(4) 0.5549(2) 0.45165(12) 0.0348(4) Uani 1 1 d . . . . .
H5 H 1.096175 0.600015 0.407983 0.042 Uiso 1 1 calc R U . . .
C3 C 1.0091(4) 0.36877(17) 0.53022(12) 0.0318(4) Uani 1 1 d . . . . .
H3 H 1.077757 0.286862 0.540777 0.038 Uiso 1 1 calc R U . . .
C12 C -0.1182(4) 0.75302(18) 0.77262(12) 0.0324(4) Uani 1 1 d . . . . .
H12 H -0.232181 0.820435 0.791509 0.039 Uiso 1 1 calc R U . . .
C4 C 1.1166(5) 0.43450(17) 0.46604(11) 0.0324(4) Uani 1 1 d . . . . .
H4 H 1.254662 0.396810 0.432172 0.039 Uiso 1 1 calc R U . . .

loop_
_atom_site_aniso_label
_atom_site_aniso_U_11
_atom_site_aniso_U_22
_atom_site_aniso_U_33
_atom_site_aniso_U_23
_atom_site_aniso_U_13
_atom_site_aniso_U_12
S13 0.0338(2) 0.0253(2) 0.0337(3) 0.00006(17) 0.0038(2) 0.00181(17)
N8 0.0271(7) 0.0248(7) 0.0263(7) -0.0004(6) -0.0003(7) -0.0009(7)
N7 0.0242(7) 0.0247(7) 0.0265(8) -0.0007(6) -0.0018(6) -0.0018(6)
N10 0.0392(10) 0.0306(8) 0.0327(9) 0.0003(7) 0.0070(7) -0.0008(7)
N11 0.0383(9) 0.0390(8) 0.0335(9) -0.0042(7) 0.0100(9) -0.0018(7)
C1 0.0229(8) 0.0243(8) 0.0254(9) -0.0015(7) -0.0025(7) -0.0015(6)
C2 0.0294(10) 0.0234(8) 0.0292(10) 0.0017(7) 0.0005(7) -0.0024(7)
C9 0.0267(9) 0.0237(8) 0.0256(9) -0.0020(7) -0.0015(7) -0.0018(6)
C6 0.0312(10) 0.0254(8) 0.0309(10) 0.0055(8) -0.0006(7) 0.0008(7)
C5 0.0342(10) 0.0401(10) 0.0301(10) 0.0067(8) 0.0040(8) -0.0009(8)
C3 0.0327(9) 0.0249(9) 0.0380(11) -0.0022(8) -0.0026(9) 0.0014(7)
C12 0.0299(9) 0.0355(10) 0.0319(9) -0.0089(7) 0.0007(8) -0.0001(8)
C4 0.0304(9) 0.0375(10) 0.0293(9) -0.0062(7) 0.0004(9) 0.0031(9)

loop_
_atom_type_symbol
_atom_type_description
_atom_type_scat_dispersion_real
_atom_type_scat_dispersion_imag
_atom_type_scat_source
C C 0.0033 0.0016 'International Tables Vol C Tables 4.2.6.8 and 6.1.1.4'
H H 0.0000 0.0000 'International Tables Vol C Tables 4.2.6.8 and 6.1.1.4'
N N 0.0061 0.0033 'International Tables Vol C Tables 4.2.6.8 and 6.1.1.4'
S S 0.1246 0.1234 'International Tables Vol C Tables 4.2.6.8 and 6.1.1.4'

loop_
_geom_angle_atom_site_label_1
_geom_angle_atom_site_label_2
_geom_angle_atom_site_label_3
_geom_angle
_geom_angle_site_symmetry_1
_geom_angle_site_symmetry_3
_geom_angle_publ_flag
C12 S13 C9 85.74(9) . . ?
N7 N8 C9 112.09(14) . . ?
N8 N7 C1 114.45(15) . . ?
C9 N10 N11 111.53(16) . . ?
C12 N11 N10 111.57(16) . . ?
C2 C1 N7 124.64(16) . . ?
C6 C1 N7 115.12(15) . . ?
C6 C1 C2 120.24(17) . . ?
C3 C2 C1 119.45(17) . . ?
N8 C9 S13 125.06(13) . . ?
N10 C9 S13 115.23(14) . . ?
N10 C9 N8 119.71(16) . . ?
C5 C6 C1 119.67(17) . . ?
C4 C5 C6 120.25(18) . . ?
C2 C3 C4 120.53(18) . . ?
N11 C12 S13 115.92(15) . . ?
C5 C4 C3 119.83(19) . . ?

loop_
_geom_bond_atom_site_label_1
_geom_bond_atom_site_label_2
_geom_bond_distance
_geom_bond_site_symmetry_2
_geom_bond_publ_flag
S13 C9 1.7304(17) . ?
S13 C12 1.708(2) . ?
N8 N7 1.258(2) . ?
N8 C9 1.405(2) . ?
N7 C1 1.420(2) . ?
N10 N11 1.383(2) . ?
N10 C9 1.301(2) . ?
N11 C12 1.303(3) . ?
C1 C2 1.394(3) . ?
C1 C6 1.392(2) . ?
C2 C3 1.379(3) . ?
C6 C5 1.385(3) . ?
C5 C4 1.383(3) . ?
C3 C4 1.391(3) . ?
